data_4346738
loop_
_publ_author_name
'Yamagishi, Hiroaki'
'Nabeya, Shohei'
'Ikariya, Takao'
'Kuwata, Shigeki'

_publ_section_title
;
 Protic Ruthenium Tris(pyrazol-3-ylmethyl)amine Complexes Featuring a
 Hydrogen-Bonding Network in the Second Coordination Sphere.
;
_journal_issue 24
_journal_name_full 'Inorganic chemistry'
_journal_page_first 11584
_journal_page_last 11586
_journal_paper_doi 10.1021/acs.inorgchem.5b02044
_journal_volume 54
_journal_year 2015
_chemical_formula_moiety 'C57 H60 Cl N7 P Ru, Cl'
_chemical_formula_sum 'C57 H60 Cl2 N7 P Ru'
_chemical_formula_weight 1046.10
_space_group_IT_number 14
_space_group_name_Hall '-P 2yn'
_space_group_name_H-M_alt 'P 1 21/n 1'
_symmetry_cell_setting monoclinic
_symmetry_Int_Tables_number 14
_symmetry_space_group_name_Hall '-P 2yn'
_symmetry_space_group_name_H-M 'P 1 21/n 1'
_atom_sites_solution_hydrogens geom
_atom_sites_solution_primary direct
_atom_sites_solution_secondary difmap
_cell_angle_alpha 90.0000
_cell_angle_beta 114.5540(18)
_cell_angle_gamma 90.0000
_cell_formula_units_Z 4
_cell_length_a 14.674(3)
_cell_length_b 23.254(4)
_cell_length_c 16.722(3)
_cell_measurement_reflns_used 16463
_cell_measurement_temperature 93
_cell_measurement_theta_max 27.49
_cell_measurement_theta_min 3.03
_cell_volume 5190.0(17)
_computing_cell_refinement CrystalClear
_computing_data_collection 'CrystalClear (Rigaku Inc., 2008)'
_computing_data_reduction CrystalClear
_computing_molecular_graphics 'CrystalStructure 4.0'
_computing_publication_material 'CrystalStructure 4.0 (Rigaku, 2010)'
_computing_structure_refinement 'CRYSTALS (Carruthers, et al., 1999)'
_computing_structure_solution 'SIR92 (Altomare, et al., 1994)'
_diffrn_ambient_temperature 93
_diffrn_detector_area_resol_mean 7.111
_diffrn_measured_fraction_theta_full 0.980
_diffrn_measured_fraction_theta_max 0.980
_diffrn_measurement_device_type 'Rigaku Saturn724'
_diffrn_measurement_method \w
_diffrn_radiation_type 'Mo K\a'
_diffrn_radiation_wavelength 0.71075
_diffrn_reflns_av_R_equivalents 0.0507
_diffrn_reflns_limit_h_max 18
_diffrn_reflns_limit_h_min -18
_diffrn_reflns_limit_k_max 30
_diffrn_reflns_limit_k_min -23
_diffrn_reflns_limit_l_max 21
_diffrn_reflns_limit_l_min -21
_diffrn_reflns_number 42387
_diffrn_reflns_theta_full 27.51
_diffrn_reflns_theta_max 27.51
_diffrn_standards_number 0
_exptl_absorpt_coefficient_mu 0.481
_exptl_absorpt_correction_T_max 0.862
_exptl_absorpt_correction_T_min 0.708
_exptl_absorpt_correction_type multi-scan
_exptl_absorpt_process_details 'REQAB (Rigaku, 1998)'
_exptl_crystal_colour orange
_exptl_crystal_density_diffrn 1.339
_exptl_crystal_density_method 'not measured'
_exptl_crystal_description prism
_exptl_crystal_F_000 2176.00
_exptl_crystal_size_max 0.420
_exptl_crystal_size_mid 0.320
_exptl_crystal_size_min 0.310
_refine_diff_density_max 1.610
_refine_diff_density_min -0.715
_refine_ls_extinction_method none
_refine_ls_goodness_of_fit_ref 1.000
_refine_ls_hydrogen_treatment constr
_refine_ls_number_parameters 673
_refine_ls_number_reflns 11692
_refine_ls_number_restraints 0
_refine_ls_R_factor_gt 0.0420
_refine_ls_shift/su_max 0.000
_refine_ls_structure_factor_coef Fsqd
_refine_ls_weighting_details 'w = 1/[0.0010Fo^2^ + 1.3500\s(Fo^2^)]/(4Fo^2^)'
_refine_ls_weighting_scheme calc
_refine_ls_wR_factor_ref 0.1133
_reflns_number_gt 9531
_reflns_number_total 11692
_reflns_threshold_expression F^2^>2.0\s(F^2^)
_cod_data_source_file ic5b02044_si_002.cif
_cod_data_source_block compound3_(RuCl(LH3)(PPh3))Cl
_cod_original_cell_volume 5190.3(16)
_cod_database_code 4346738

loop_
_symmetry_equiv_pos_site_id
_symmetry_equiv_pos_as_xyz
1 +X,+Y,+Z
2 1/2-X,1/2+Y,1/2-Z
3 -X,-Y,-Z
4 1/2+X,1/2-Y,1/2+Z

loop_
_atom_site_label
_atom_site_type_symbol
_atom_site_fract_x
_atom_site_fract_y
_atom_site_fract_z
_atom_site_U_iso_or_equiv
_atom_site_adp_type
_atom_site_occupancy
_atom_site_symmetry_multiplicity
_atom_site_calc_flag
_atom_site_refinement_flags
Ru1 Ru 0.388260(10) 0.143240(10) 0.233040(10) 0.01491(6) Uani 1.0 4 d .
Cl1 Cl 0.30983(4) 0.07221(2) 0.29082(4) 0.02042(14) Uani 1.0 4 d .
Cl2 Cl 0.26029(4) 0.28697(2) 0.03011(4) 0.02282(15) Uani 1.0 4 d .
P1 P 0.30711(4) 0.10223(2) 0.09740(4) 0.01542(14) Uani 1.0 4 d .
N1 N 0.21835(13) 0.24020(8) 0.18191(12) 0.0171(5) Uani 1.0 4 d .
N2 N 0.28735(14) 0.20378(8) 0.23840(12) 0.0186(5) Uani 1.0 4 d .
N3 N 0.58725(14) 0.08307(8) 0.24226(13) 0.0187(5) Uani 1.0 4 d .
N4 N 0.52418(14) 0.09992(8) 0.27852(12) 0.0187(5) Uani 1.0 4 d .
N5 N 0.48239(14) 0.22922(9) 0.14101(13) 0.0205(5) Uani 1.0 4 d .
N6 N 0.46587(14) 0.20993(8) 0.21031(12) 0.0181(5) Uani 1.0 4 d .
N7 N 0.46319(14) 0.17771(8) 0.36495(12) 0.0186(5) Uani 1.0 4 d .
C1 C 0.18832(17) 0.27962(10) 0.22580(15) 0.0200(6) Uani 1.0 4 d .
C2 C 0.23951(18) 0.26727(10) 0.31448(16) 0.0234(7) Uani 1.0 4 d .
C3 C 0.30146(18) 0.22047(10) 0.31942(15) 0.0216(6) Uani 1.0 4 d .
C4 C 0.38259(18) 0.19099(11) 0.39504(15) 0.0236(7) Uani 1.0 4 d .
C5 C 0.68422(17) 0.07976(10) 0.30380(16) 0.0202(6) Uani 1.0 4 d .
C6 C 0.68259(18) 0.09536(10) 0.38279(16) 0.0213(6) Uani 1.0 4 d .
C7 C 0.58306(17) 0.10800(9) 0.36463(15) 0.0189(6) Uani 1.0 4 d .
C8 C 0.53309(17) 0.13141(10) 0.41867(14) 0.0193(6) Uani 1.0 4 d .
C9 C 0.54953(17) 0.27278(11) 0.16448(16) 0.0223(6) Uani 1.0 4 d .
C10 C 0.58100(18) 0.28056(10) 0.25368(16) 0.0230(6) Uani 1.0 4 d .
C11 C 0.52608(17) 0.24094(10) 0.27954(15) 0.0190(6) Uani 1.0 4 d .
C12 C 0.52129(19) 0.23136(10) 0.36566(15) 0.0229(6) Uani 1.0 4 d .
C13 C 0.11657(17) 0.32654(10) 0.18057(15) 0.0198(6) Uani 1.0 4 d .
C14 C 0.01349(18) 0.31825(10) 0.15587(16) 0.0223(6) Uani 1.0 4 d .
C15 C -0.05132(19) 0.36353(11) 0.11681(16) 0.0242(7) Uani 1.0 4 d .
C16 C -0.01712(19) 0.41629(10) 0.10217(15) 0.0250(7) Uani 1.0 4 d .
C17 C 0.08561(19) 0.42371(10) 0.12812(15) 0.0232(7) Uani 1.0 4 d .
C18 C 0.15334(17) 0.37950(10) 0.16716(14) 0.0207(6) Uani 1.0 4 d .
C19 C -0.0262(2) 0.26149(11) 0.1718(2) 0.0349(8) Uani 1.0 4 d .
C20 C -0.0880(3) 0.46551(12) 0.05701(19) 0.0381(8) Uani 1.0 4 d .
C21 C 0.26361(19) 0.39072(12) 0.19771(17) 0.0306(8) Uani 1.0 4 d .
C22 C 0.76788(17) 0.06390(10) 0.27985(15) 0.0204(6) Uani 1.0 4 d .
C23 C 0.77576(17) 0.00765(11) 0.25313(16) 0.0230(7) Uani 1.0 4 d .
C24 C 0.85501(18) -0.00579(11) 0.23135(16) 0.0250(7) Uani 1.0 4 d .
C25 C 0.92619(18) 0.03485(11) 0.23469(16) 0.0250(7) Uani 1.0 4 d .
C26 C 0.91706(18) 0.09011(11) 0.26217(17) 0.0265(7) Uani 1.0 4 d .
C27 C 0.83961(18) 0.10564(11) 0.28634(16) 0.0244(7) Uani 1.0 4 d .
C28 C 0.7038(2) -0.03937(12) 0.2516(3) 0.0402(9) Uani 1.0 4 d .
C29 C 1.0110(2) 0.01871(12) 0.21074(19) 0.0324(8) Uani 1.0 4 d .
C30 C 0.8384(2) 0.16462(11) 0.3213(2) 0.0327(8) Uani 1.0 4 d .
C31 C 0.57801(19) 0.30239(13) 0.09984(16) 0.0291(7) Uani 1.0 4 d .
C32 C 0.5441(2) 0.35900(13) 0.07418(18) 0.0337(8) Uani 1.0 4 d .
C33 C 0.5737(3) 0.38615(15) 0.0139(2) 0.0452(9) Uani 1.0 4 d .
C34 C 0.6354(2) 0.35768(16) -0.0193(2) 0.0439(10) Uani 1.0 4 d .
C35 C 0.6651(2) 0.30265(16) 0.00578(19) 0.0437(10) Uani 1.0 4 d .
C36 C 0.6392(2) 0.27316(14) 0.06593(18) 0.0368(8) Uani 1.0 4 d .
C37 C 0.4754(3) 0.38899(12) 0.1073(2) 0.0399(9) Uani 1.0 4 d .
C38 C 0.6669(3) 0.3892(2) -0.0837(3) 0.0696(13) Uani 1.0 4 d .
C39 C 0.6750(3) 0.21293(15) 0.0927(3) 0.0467(10) Uani 1.0 4 d .
C40 C 0.17181(16) 0.11654(9) 0.03733(15) 0.0172(6) Uani 1.0 4 d .
C41 C 0.11552(17) 0.11968(10) 0.08687(16) 0.0214(6) Uani 1.0 4 d .
C42 C 0.01211(18) 0.12379(11) 0.04592(17) 0.0254(7) Uani 1.0 4 d .
C43 C -0.03722(18) 0.12471(11) -0.04518(17) 0.0257(7) Uani 1.0 4 d .
C44 C 0.01800(17) 0.12282(10) -0.09534(16) 0.0227(6) Uani 1.0 4 d .
C45 C 0.12152(17) 0.11837(10) -0.05452(15) 0.0203(6) Uani 1.0 4 d .
C46 C 0.30575(16) 0.02263(10) 0.09108(15) 0.0182(6) Uani 1.0 4 d .
C47 C 0.36669(17) -0.01103(10) 0.16206(15) 0.0205(6) Uani 1.0 4 d .
C48 C 0.36787(18) -0.07068(10) 0.15356(16) 0.0230(7) Uani 1.0 4 d .
C49 C 0.30856(18) -0.09685(10) 0.07412(17) 0.0230(7) Uani 1.0 4 d .
C50 C 0.24867(17) -0.06387(10) 0.00296(17) 0.0234(7) Uani 1.0 4 d .
C51 C 0.24723(16) -0.00459(10) 0.01195(16) 0.0202(6) Uani 1.0 4 d .
C52 C 0.35856(16) 0.11698(9) 0.01662(14) 0.0169(6) Uani 1.0 4 d .
C53 C 0.33293(16) 0.16592(10) -0.03681(15) 0.0188(6) Uani 1.0 4 d .
C54 C 0.38060(18) 0.17877(10) -0.09109(16) 0.0238(7) Uani 1.0 4 d .
C55 C 0.45525(19) 0.14281(10) -0.09326(17) 0.0255(7) Uani 1.0 4 d .
C56 C 0.48133(18) 0.09373(10) -0.04059(16) 0.0237(7) Uani 1.0 4 d .
C57 C 0.43390(17) 0.08079(10) 0.01291(15) 0.0199(6) Uani 1.0 4 d .
H1 H 0.1944 0.2382 0.1210 0.0207 Uiso 1.0 4 calc R
H2 H 0.5671 0.0749 0.1829 0.0220 Uiso 1.0 4 calc R
H3 H 0.4516 0.2143 0.0844 0.0257 Uiso 1.0 4 calc R
H4 H 0.2339 0.2862 0.3613 0.0287 Uiso 1.0 4 calc R
H5 H 0.4094 0.2156 0.4464 0.0282 Uiso 1.0 4 calc R
H6 H 0.3587 0.1554 0.4099 0.0284 Uiso 1.0 4 calc R
H7 H 0.7371 0.0978 0.4371 0.0243 Uiso 1.0 4 calc R
H8 H 0.4954 0.1010 0.4309 0.0214 Uiso 1.0 4 calc R
H9 H 0.5821 0.1469 0.4736 0.0216 Uiso 1.0 4 calc R
H10 H 0.6280 0.3070 0.2892 0.0267 Uiso 1.0 4 calc R
H11 H 0.4894 0.2642 0.3790 0.0257 Uiso 1.0 4 calc R
H12 H 0.5890 0.2274 0.4107 0.0259 Uiso 1.0 4 calc R
H13 H -0.1195 0.3581 0.1008 0.0277 Uiso 1.0 4 calc R
H14 H 0.1094 0.4590 0.1189 0.0283 Uiso 1.0 4 calc R
H15 H -0.0959 0.2653 0.1594 0.0428 Uiso 1.0 4 calc R
H16 H -0.0181 0.2325 0.1344 0.0428 Uiso 1.0 4 calc R
H17 H 0.0106 0.2507 0.2322 0.0425 Uiso 1.0 4 calc R
H18 H -0.1147 0.4601 -0.0055 0.0445 Uiso 1.0 4 calc R
H19 H -0.1417 0.4657 0.0755 0.0446 Uiso 1.0 4 calc R
H20 H -0.0528 0.5015 0.0722 0.0446 Uiso 1.0 4 calc R
H21 H 0.2955 0.3887 0.2607 0.0379 Uiso 1.0 4 calc R
H22 H 0.2921 0.3623 0.1732 0.0381 Uiso 1.0 4 calc R
H23 H 0.2737 0.4283 0.1789 0.0378 Uiso 1.0 4 calc R
H24 H 0.8610 -0.0430 0.2139 0.0297 Uiso 1.0 4 calc R
H25 H 0.9640 0.1176 0.2644 0.0310 Uiso 1.0 4 calc R
H26 H 0.7080 -0.0707 0.2159 0.0513 Uiso 1.0 4 calc R
H27 H 0.7210 -0.0527 0.3104 0.0518 Uiso 1.0 4 calc R
H28 H 0.6368 -0.0244 0.2276 0.0517 Uiso 1.0 4 calc R
H29 H 0.9862 0.0155 0.1480 0.0410 Uiso 1.0 4 calc R
H30 H 1.0620 0.0478 0.2314 0.0409 Uiso 1.0 4 calc R
H31 H 1.0389 -0.0175 0.2374 0.0409 Uiso 1.0 4 calc R
H32 H 0.8817 0.1893 0.3067 0.0397 Uiso 1.0 4 calc R
H33 H 0.7713 0.1795 0.2957 0.0398 Uiso 1.0 4 calc R
H34 H 0.8613 0.1629 0.3840 0.0399 Uiso 1.0 4 calc R
H35 H 0.5536 0.4237 -0.0036 0.0507 Uiso 1.0 4 calc R
H36 H 0.7046 0.2842 -0.0178 0.0526 Uiso 1.0 4 calc R
H37 H 0.5079 0.3923 0.1702 0.0464 Uiso 1.0 4 calc R
H38 H 0.4602 0.4267 0.0817 0.0463 Uiso 1.0 4 calc R
H39 H 0.4146 0.3674 0.0910 0.0461 Uiso 1.0 4 calc R
H40 H 0.6544 0.4296 -0.0822 0.0825 Uiso 1.0 4 calc R
H41 H 0.7370 0.3830 -0.0674 0.0830 Uiso 1.0 4 calc R
H42 H 0.6291 0.3748 -0.1420 0.0830 Uiso 1.0 4 calc R
H43 H 0.6212 0.1865 0.0630 0.0586 Uiso 1.0 4 calc R
H44 H 0.7298 0.2047 0.0774 0.0583 Uiso 1.0 4 calc R
H45 H 0.6968 0.2090 0.1551 0.0585 Uiso 1.0 4 calc R
H46 H 0.1480 0.1191 0.1479 0.0257 Uiso 1.0 4 calc R
H47 H -0.0246 0.1265 0.0796 0.0315 Uiso 1.0 4 calc R
H48 H -0.1068 0.1261 -0.0723 0.0289 Uiso 1.0 4 calc R
H49 H -0.0148 0.1247 -0.1563 0.0252 Uiso 1.0 4 calc R
H50 H 0.1580 0.1161 -0.0885 0.0239 Uiso 1.0 4 calc R
H51 H 0.4066 0.0066 0.2151 0.0266 Uiso 1.0 4 calc R
H52 H 0.4086 -0.0927 0.2015 0.0309 Uiso 1.0 4 calc R
H53 H 0.3098 -0.1366 0.0689 0.0308 Uiso 1.0 4 calc R
H54 H 0.2077 -0.0812 -0.0499 0.0273 Uiso 1.0 4 calc R
H55 H 0.2080 0.0178 -0.0361 0.0227 Uiso 1.0 4 calc R
H56 H 0.2834 0.1904 -0.0356 0.0219 Uiso 1.0 4 calc R
H57 H 0.3622 0.2114 -0.1265 0.0284 Uiso 1.0 4 calc R
H58 H 0.4881 0.1520 -0.1287 0.0327 Uiso 1.0 4 calc R
H59 H 0.5311 0.0696 -0.0422 0.0294 Uiso 1.0 4 calc R
H60 H 0.4515 0.0477 0.0472 0.0238 Uiso 1.0 4 calc R

loop_
_atom_site_aniso_label
_atom_site_aniso_U_11
_atom_site_aniso_U_22
_atom_site_aniso_U_33
_atom_site_aniso_U_12
_atom_site_aniso_U_13
_atom_site_aniso_U_23
Ru1 0.01569(12) 0.01578(10) 0.01198(10) 0.00199(7) 0.00446(8) 0.00016(6)
Cl1 0.0239(3) 0.0216(3) 0.0182(3) 0.0014(3) 0.0112(3) 0.0013(2)
Cl2 0.0249(3) 0.0230(3) 0.0206(3) 0.0058(3) 0.0094(3) 0.0044(3)
P1 0.0149(3) 0.0170(3) 0.0139(3) 0.0009(3) 0.0056(3) -0.0004(2)
N1 0.0167(10) 0.0200(10) 0.0123(9) 0.0039(8) 0.0037(8) 0.0011(8)
N2 0.0203(10) 0.0196(10) 0.0143(9) 0.0033(8) 0.0056(8) 0.0021(8)
N3 0.0162(10) 0.0207(10) 0.0179(10) 0.0010(8) 0.0057(8) -0.0040(8)
N4 0.0201(11) 0.0196(10) 0.0167(10) 0.0012(8) 0.0078(8) -0.0017(8)
N5 0.0197(10) 0.0284(11) 0.0144(10) -0.0057(9) 0.0082(8) -0.0049(8)
N6 0.0183(10) 0.0213(10) 0.0133(9) 0.0012(8) 0.0052(8) 0.0003(8)
N7 0.0225(11) 0.0187(10) 0.0126(9) 0.0007(8) 0.0052(8) 0.0003(8)
C1 0.0219(12) 0.0200(12) 0.0188(12) 0.0011(10) 0.0091(10) -0.0000(9)
C2 0.0282(14) 0.0239(13) 0.0195(12) 0.0055(11) 0.0115(11) -0.0002(10)
C3 0.0237(13) 0.0239(12) 0.0165(11) 0.0022(10) 0.0077(10) -0.0006(10)
C4 0.0311(14) 0.0255(13) 0.0148(11) 0.0058(11) 0.0101(10) -0.0008(10)
C5 0.0154(12) 0.0196(12) 0.0213(12) -0.0019(9) 0.0035(10) -0.0016(9)
C6 0.0194(12) 0.0198(12) 0.0210(12) -0.0010(10) 0.0048(10) -0.0002(10)
C7 0.0206(12) 0.0175(11) 0.0158(11) 0.0003(9) 0.0046(10) 0.0016(9)
C8 0.0222(13) 0.0199(11) 0.0117(11) 0.0002(10) 0.0029(10) 0.0024(9)
C9 0.0171(12) 0.0283(13) 0.0216(12) -0.0026(10) 0.0082(10) -0.0040(10)
C10 0.0221(13) 0.0246(13) 0.0199(12) -0.0032(11) 0.0063(10) -0.0044(10)
C11 0.0190(12) 0.0195(12) 0.0150(11) 0.0019(9) 0.0036(10) -0.0011(9)
C12 0.0315(14) 0.0173(12) 0.0155(11) -0.0026(10) 0.0053(10) -0.0002(9)
C13 0.0237(13) 0.0200(12) 0.0155(11) 0.0055(10) 0.0079(10) -0.0013(9)
C14 0.0251(13) 0.0206(12) 0.0205(12) 0.0019(10) 0.0088(10) -0.0029(10)
C15 0.0209(13) 0.0283(13) 0.0207(12) 0.0035(10) 0.0058(11) -0.0038(10)
C16 0.0351(15) 0.0224(12) 0.0149(11) 0.0107(11) 0.0080(11) -0.0006(10)
C17 0.0370(15) 0.0169(12) 0.0167(11) 0.0016(11) 0.0122(11) -0.0024(9)
C18 0.0266(13) 0.0225(12) 0.0121(11) -0.0004(10) 0.0071(10) -0.0039(9)
C19 0.0301(15) 0.0274(14) 0.0488(18) -0.0019(12) 0.0178(14) 0.0023(13)
C20 0.0474(18) 0.0293(15) 0.0344(16) 0.0160(13) 0.0137(14) 0.0016(13)
C21 0.0333(15) 0.0339(15) 0.0265(14) -0.0057(12) 0.0145(12) -0.0027(11)
C22 0.0158(12) 0.0239(12) 0.0176(12) 0.0008(10) 0.0031(10) -0.0020(10)
C23 0.0207(13) 0.0252(13) 0.0220(12) -0.0024(10) 0.0077(10) -0.0037(10)
C24 0.0257(13) 0.0249(13) 0.0239(13) 0.0020(11) 0.0099(11) -0.0048(10)
C25 0.0209(13) 0.0328(14) 0.0203(12) 0.0041(11) 0.0076(10) 0.0019(11)
C26 0.0172(13) 0.0304(14) 0.0309(14) 0.0005(11) 0.0089(11) 0.0059(12)
C27 0.0196(13) 0.0250(13) 0.0248(13) 0.0034(10) 0.0055(11) -0.0011(10)
C28 0.0412(17) 0.0303(15) 0.056(2) -0.0081(13) 0.0275(16) -0.0158(14)
C29 0.0280(15) 0.0354(15) 0.0386(16) 0.0055(12) 0.0186(13) 0.0011(13)
C30 0.0249(14) 0.0281(14) 0.0458(17) -0.0018(12) 0.0154(13) 0.0001(13)
C31 0.0223(13) 0.0464(17) 0.0176(12) -0.0138(12) 0.0074(10) -0.0042(12)
C32 0.0243(15) 0.0504(19) 0.0222(13) -0.0174(13) 0.0056(11) 0.0006(12)
C33 0.0328(17) 0.062(3) 0.0320(16) -0.0161(15) 0.0048(14) 0.0154(15)
C34 0.0235(16) 0.081(3) 0.0269(15) -0.0182(15) 0.0100(13) 0.0033(16)
C35 0.0260(16) 0.079(3) 0.0254(15) -0.0110(16) 0.0103(12) -0.0039(16)
C36 0.0249(14) 0.064(2) 0.0214(14) -0.0204(14) 0.0093(12) -0.0121(13)
C37 0.0455(18) 0.0334(16) 0.0365(17) -0.0103(13) 0.0128(14) 0.0036(13)
C38 0.0339(19) 0.129(4) 0.044(2) -0.018(2) 0.0142(16) 0.030(3)
C39 0.0372(17) 0.064(3) 0.0449(19) -0.0081(16) 0.0226(15) -0.0216(17)
C40 0.0157(12) 0.0163(11) 0.0187(11) -0.0002(9) 0.0061(9) 0.0002(9)
C41 0.0211(13) 0.0218(12) 0.0212(12) -0.0001(10) 0.0086(10) -0.0016(10)
C42 0.0194(13) 0.0286(13) 0.0311(14) 0.0005(11) 0.0133(11) 0.0001(11)
C43 0.0142(13) 0.0266(13) 0.0314(14) 0.0002(10) 0.0047(11) -0.0001(11)
C44 0.0202(13) 0.0220(12) 0.0204(12) 0.0028(10) 0.0031(10) 0.0012(10)
C45 0.0206(13) 0.0187(11) 0.0213(12) 0.0019(10) 0.0083(10) 0.0004(10)
C46 0.0174(12) 0.0209(12) 0.0187(11) -0.0003(9) 0.0100(10) 0.0004(9)
C47 0.0252(13) 0.0225(12) 0.0189(12) 0.0003(10) 0.0143(10) -0.0002(10)
C48 0.0323(14) 0.0215(12) 0.0230(13) 0.0058(10) 0.0195(11) 0.0065(10)
C49 0.0264(13) 0.0175(12) 0.0328(14) -0.0004(10) 0.0200(11) 0.0003(10)
C50 0.0185(12) 0.0226(12) 0.0274(13) -0.0047(10) 0.0078(11) -0.0073(10)
C51 0.0151(12) 0.0200(12) 0.0216(12) 0.0011(9) 0.0039(10) 0.0010(10)
C52 0.0182(12) 0.0167(11) 0.0144(11) -0.0027(9) 0.0054(9) -0.0016(9)
C53 0.0158(12) 0.0187(11) 0.0198(12) 0.0012(9) 0.0054(10) -0.0013(9)
C54 0.0279(14) 0.0209(12) 0.0220(12) -0.0034(10) 0.0097(11) 0.0019(10)
C55 0.0279(14) 0.0276(14) 0.0261(13) -0.0060(11) 0.0163(11) 0.0002(10)
C56 0.0226(13) 0.0243(13) 0.0272(13) 0.0017(10) 0.0134(11) -0.0008(11)
C57 0.0228(13) 0.0195(12) 0.0171(11) 0.0001(10) 0.0080(10) 0.0007(9)

loop_
_atom_type_symbol
_atom_type_description
_atom_type_scat_dispersion_real
_atom_type_scat_dispersion_imag
_atom_type_scat_source
C C 0.0033 0.0016
;
International Tables for Crystallography
(1992, Vol. C, Tables 4.2.6.8 and 6.1.1.4)
;
H H 0.0000 0.0000
;
International Tables for Crystallography
(1992, Vol. C, Table 6.1.1.4)
;
Cl Cl 0.1484 0.1585
;
International Tables for Crystallography
(1992, Vol. C, Tables 4.2.6.8 and 6.1.1.4)
;
N N 0.0061 0.0033
;
International Tables for Crystallography
(1992, Vol. C, Tables 4.2.6.8 and 6.1.1.4)
;
P P 0.1023 0.0942
;
International Tables for Crystallography
(1992, Vol. C, Tables 4.2.6.8 and 6.1.1.4)
;
Ru Ru -1.2594 0.8363
;
International Tables for Crystallography
(1992, Vol. C, Tables 4.2.6.8 and 6.1.1.4)
;

loop_
_geom_angle_atom_site_label_1
_geom_angle_atom_site_label_2
_geom_angle_atom_site_label_3
_geom_angle
_geom_angle_publ_flag
Cl1 Ru1 P1 88.48(3) yes
Cl1 Ru1 N2 88.83(7) yes
Cl1 Ru1 N4 93.79(7) yes
Cl1 Ru1 N6 168.08(6) yes
Cl1 Ru1 N7 88.31(6) yes
P1 Ru1 N2 103.85(5) yes
P1 Ru1 N4 100.72(6) yes
P1 Ru1 N6 103.41(6) yes
P1 Ru1 N7 176.68(6) yes
N2 Ru1 N4 155.35(7) yes
N2 Ru1 N6 87.48(9) yes
N2 Ru1 N7 76.95(7) yes
N4 Ru1 N6 84.94(8) yes
N4 Ru1 N7 78.63(8) yes
N6 Ru1 N7 79.81(8) yes
Ru1 P1 C40 117.64(9) yes
Ru1 P1 C46 117.51(8) yes
Ru1 P1 C52 116.67(7) yes
C40 P1 C46 99.52(10) yes
C40 P1 C52 104.16(11) yes
C46 P1 C52 98.21(12) yes
N2 N1 C1 111.18(19) yes
Ru1 N2 N1 137.24(18) yes
Ru1 N2 C3 115.31(14) yes
N1 N2 C3 106.3(2) yes
N4 N3 C5 111.7(2) yes
Ru1 N4 N3 134.88(14) yes
Ru1 N4 C7 114.52(18) yes
N3 N4 C7 105.29(19) yes
N6 N5 C9 111.6(2) yes
Ru1 N6 N5 135.99(14) yes
Ru1 N6 C11 117.71(18) yes
N5 N6 C11 105.8(2) yes
Ru1 N7 C4 106.30(12) yes
Ru1 N7 C8 105.98(14) yes
Ru1 N7 C12 111.09(15) yes
C4 N7 C8 112.7(2) yes
C4 N7 C12 110.5(2) yes
C8 N7 C12 110.19(17) yes
N1 C1 C2 106.6(2) yes
N1 C1 C13 122.8(2) yes
C2 C1 C13 130.6(3) yes
C1 C2 C3 105.9(3) yes
N2 C3 C2 110.01(19) yes
N2 C3 C4 117.2(3) yes
C2 C3 C4 132.6(3) yes
N7 C4 C3 105.8(3) yes
N3 C5 C6 106.2(3) yes
N3 C5 C22 121.9(3) yes
C6 C5 C22 131.9(2) yes
C5 C6 C7 106.3(2) yes
N4 C7 C6 110.6(3) yes
N4 C7 C8 116.2(2) yes
C6 C7 C8 133.1(2) yes
N7 C8 C7 106.65(19) yes
N5 C9 C10 106.8(3) yes
N5 C9 C31 121.9(3) yes
C10 C9 C31 131.3(3) yes
C9 C10 C11 105.7(2) yes
N6 C11 C10 110.1(3) yes
N6 C11 C12 118.5(3) yes
C10 C11 C12 131.3(2) yes
N7 C12 C11 111.73(19) yes
C1 C13 C14 119.8(3) yes
C1 C13 C18 119.3(2) yes
C14 C13 C18 120.9(2) yes
C13 C14 C15 118.5(3) yes
C13 C14 C19 121.0(2) yes
C15 C14 C19 120.5(3) yes
C14 C15 C16 121.9(3) yes
C15 C16 C17 118.6(3) yes
C15 C16 C20 122.1(3) yes
C17 C16 C20 119.3(3) yes
C16 C17 C18 121.6(3) yes
C13 C18 C17 118.6(3) yes
C13 C18 C21 122.0(2) yes
C17 C18 C21 119.3(3) yes
C5 C22 C23 120.2(3) yes
C5 C22 C27 119.0(3) yes
C23 C22 C27 120.8(3) yes
C22 C23 C24 118.8(3) yes
C22 C23 C28 122.0(3) yes
C24 C23 C28 119.1(3) yes
C23 C24 C25 122.1(3) yes
C24 C25 C26 117.8(3) yes
C24 C25 C29 120.6(3) yes
C26 C25 C29 121.5(3) yes
C25 C26 C27 122.3(3) yes
C22 C27 C26 118.1(3) yes
C22 C27 C30 122.3(3) yes
C26 C27 C30 119.5(3) yes
C9 C31 C32 119.0(3) yes
C9 C31 C36 119.1(3) yes
C32 C31 C36 121.9(3) yes
C31 C32 C33 117.6(3) yes
C31 C32 C37 121.7(3) yes
C33 C32 C37 120.7(3) yes
C32 C33 C34 120.9(3) yes
C33 C34 C35 119.7(4) yes
C33 C34 C38 119.0(4) yes
C35 C34 C38 121.2(4) yes
C34 C35 C36 122.5(4) yes
C31 C36 C35 117.4(3) yes
C31 C36 C39 122.0(3) yes
C35 C36 C39 120.6(4) yes
P1 C40 C41 117.08(16) yes
P1 C40 C45 124.0(3) yes
C41 C40 C45 118.5(2) yes
C40 C41 C42 120.5(3) yes
C41 C42 C43 120.5(3) yes
C42 C43 C44 119.6(3) yes
C43 C44 C45 120.0(3) yes
C40 C45 C44 120.8(3) yes
P1 C46 C47 121.66(17) yes
P1 C46 C51 119.68(17) yes
C47 C46 C51 118.5(3) yes
C46 C47 C48 120.2(2) yes
C47 C48 C49 120.2(2) yes
C48 C49 C50 120.1(3) yes
C49 C50 C51 119.4(2) yes
C46 C51 C50 121.5(2) yes
P1 C52 C53 122.6(2) yes
P1 C52 C57 119.40(17) yes
C53 C52 C57 117.7(3) yes
C52 C53 C54 121.2(3) yes
C53 C54 C55 120.2(3) yes
C54 C55 C56 119.2(3) yes
C55 C56 C57 120.6(3) yes
C52 C57 C56 121.0(3) yes
N2 N1 H1 124.334 no
C1 N1 H1 124.485 no
N4 N3 H2 124.155 no
C5 N3 H2 124.185 no
N6 N5 H3 124.198 no
C9 N5 H3 124.249 no
C1 C2 H4 127.171 no
C3 C2 H4 126.894 no
N7 C4 H5 109.496 no
N7 C4 H6 109.296 no
C3 C4 H5 111.450 no
C3 C4 H6 111.211 no
H5 C4 H6 109.467 no
C5 C6 H7 126.958 no
C7 C6 H7 126.748 no
N7 C8 H8 109.902 no
N7 C8 H9 110.766 no
C7 C8 H8 109.290 no
C7 C8 H9 110.692 no
H8 C8 H9 109.498 no
C9 C10 H10 127.161 no
C11 C10 H10 127.168 no
N7 C12 H11 109.181 no
N7 C12 H12 108.673 no
C11 C12 H11 109.014 no
C11 C12 H12 108.715 no
H11 C12 H12 109.504 no
C14 C15 H13 118.515 no
C16 C15 H13 119.629 no
C16 C17 H14 119.310 no
C18 C17 H14 119.095 no
C14 C19 H15 109.652 no
C14 C19 H16 109.777 no
C14 C19 H17 108.985 no
H15 C19 H16 109.487 no
H15 C19 H17 109.482 no
H16 C19 H17 109.443 no
C16 C20 H18 109.156 no
C16 C20 H19 109.162 no
C16 C20 H20 110.096 no
H18 C20 H19 109.476 no
H18 C20 H20 109.489 no
H19 C20 H20 109.447 no
C18 C21 H21 109.249 no
C18 C21 H22 109.443 no
C18 C21 H23 109.725 no
H21 C21 H22 109.480 no
H21 C21 H23 109.485 no
H22 C21 H23 109.445 no
C23 C24 H24 119.329 no
C25 C24 H24 118.539 no
C25 C26 H25 118.537 no
C27 C26 H25 119.164 no
C23 C28 H26 109.638 no
C23 C28 H27 109.381 no
C23 C28 H28 109.397 no
H26 C28 H27 109.491 no
H26 C28 H28 109.480 no
H27 C28 H28 109.440 no
C25 C29 H29 109.324 no
C25 C29 H30 109.566 no
C25 C29 H31 109.531 no
H29 C29 H30 109.488 no
H29 C29 H31 109.472 no
H30 C29 H31 109.445 no
C27 C30 H32 109.428 no
C27 C30 H33 109.507 no
C27 C30 H34 109.474 no
H32 C30 H33 109.470 no
H32 C30 H34 109.488 no
H33 C30 H34 109.460 no
C32 C33 H35 119.651 no
C34 C33 H35 119.404 no
C34 C35 H36 118.597 no
C36 C35 H36 118.903 no
C32 C37 H37 109.618 no
C32 C37 H38 109.047 no
C32 C37 H39 109.763 no
H37 C37 H38 109.443 no
H37 C37 H39 109.479 no
H38 C37 H39 109.477 no
C34 C38 H40 109.612 no
C34 C38 H41 109.350 no
C34 C38 H42 109.443 no
H40 C38 H41 109.489 no
H40 C38 H42 109.483 no
H41 C38 H42 109.450 no
C36 C39 H43 109.535 no
C36 C39 H44 109.531 no
C36 C39 H45 109.366 no
H43 C39 H44 109.478 no
H43 C39 H45 109.478 no
H44 C39 H45 109.439 no
C40 C41 H46 119.475 no
C42 C41 H46 119.989 no
C41 C42 H47 119.813 no
C43 C42 H47 119.643 no
C42 C43 H48 120.100 no
C44 C43 H48 120.339 no
C43 C44 H49 119.679 no
C45 C44 H49 120.313 no
C40 C45 H50 119.523 no
C44 C45 H50 119.667 no
C46 C47 H51 119.482 no
C48 C47 H51 120.334 no
C47 C48 H52 119.405 no
C49 C48 H52 120.373 no
C48 C49 H53 119.755 no
C50 C49 H53 120.117 no
C49 C50 H54 120.438 no
C51 C50 H54 120.102 no
C46 C51 H55 118.793 no
C50 C51 H55 119.677 no
C52 C53 H56 119.331 no
C54 C53 H56 119.490 no
C53 C54 H57 119.946 no
C55 C54 H57 119.808 no
C54 C55 H58 120.075 no
C56 C55 H58 120.697 no
C55 C56 H59 119.167 no
C57 C56 H59 120.203 no
C52 C57 H60 119.219 no
C56 C57 H60 119.755 no

loop_
_geom_bond_atom_site_label_1
_geom_bond_atom_site_label_2
_geom_bond_distance
_geom_bond_publ_flag
Ru1 Cl1 2.4312(7) yes
Ru1 P1 2.2863(7) yes
Ru1 N2 2.072(2) yes
Ru1 N4 2.076(2) yes
Ru1 N6 2.051(3) yes
Ru1 N7 2.1683(18) yes
P1 C40 1.845(3) yes
P1 C46 1.854(3) yes
P1 C52 1.833(3) yes
N1 N2 1.356(3) yes
N1 C1 1.357(4) yes
N2 C3 1.340(4) yes
N3 N4 1.358(4) yes
N3 C5 1.368(3) yes
N4 C7 1.350(3) yes
N5 N6 1.355(4) yes
N5 C9 1.353(4) yes
N6 C11 1.338(3) yes
N7 C4 1.497(4) yes
N7 C8 1.501(3) yes
N7 C12 1.508(4) yes
C1 C2 1.386(4) yes
C1 C13 1.486(3) yes
C2 C3 1.398(4) yes
C3 C4 1.495(3) yes
C5 C6 1.380(4) yes
C5 C22 1.487(4) yes
C6 C7 1.394(4) yes
C7 C8 1.484(4) yes
C9 C10 1.378(4) yes
C9 C31 1.481(5) yes
C10 C11 1.405(4) yes
C11 C12 1.487(4) yes
C13 C14 1.406(4) yes
C13 C18 1.400(4) yes
C14 C15 1.387(4) yes
C14 C19 1.510(4) yes
C15 C16 1.385(4) yes
C16 C17 1.395(4) yes
C16 C20 1.519(4) yes
C17 C18 1.390(4) yes
C18 C21 1.503(4) yes
C22 C23 1.402(4) yes
C22 C27 1.402(4) yes
C23 C24 1.391(5) yes
C23 C28 1.512(4) yes
C24 C25 1.392(4) yes
C25 C26 1.390(4) yes
C25 C29 1.505(5) yes
C26 C27 1.403(5) yes
C27 C30 1.494(4) yes
C31 C32 1.410(5) yes
C31 C36 1.419(5) yes
C32 C33 1.404(5) yes
C32 C37 1.507(5) yes
C33 C34 1.408(6) yes
C34 C35 1.361(5) yes
C34 C38 1.523(6) yes
C35 C36 1.394(5) yes
C36 C39 1.497(5) yes
C40 C41 1.394(5) yes
C40 C45 1.401(4) yes
C41 C42 1.385(4) yes
C42 C43 1.389(4) yes
C43 C44 1.388(5) yes
C44 C45 1.387(4) yes
C46 C47 1.392(3) yes
C46 C51 1.395(3) yes
C47 C48 1.395(4) yes
C48 C49 1.390(4) yes
C49 C50 1.381(4) yes
C50 C51 1.388(4) yes
C52 C53 1.398(4) yes
C52 C57 1.411(4) yes
C53 C54 1.389(5) yes
C54 C55 1.391(4) yes
C55 C56 1.395(4) yes
C56 C57 1.376(5) yes
N1 H1 0.930 no
N3 H2 0.930 no
N5 H3 0.930 no
C2 H4 0.930 no
C4 H5 0.970 no
C4 H6 0.970 no
C6 H7 0.930 no
C8 H8 0.970 no
C8 H9 0.970 no
C10 H10 0.930 no
C12 H11 0.970 no
C12 H12 0.970 no
C15 H13 0.930 no
C17 H14 0.930 no
C19 H15 0.960 no
C19 H16 0.960 no
C19 H17 0.960 no
C20 H18 0.960 no
C20 H19 0.960 no
C20 H20 0.960 no
C21 H21 0.960 no
C21 H22 0.960 no
C21 H23 0.960 no
C24 H24 0.930 no
C26 H25 0.930 no
C28 H26 0.960 no
C28 H27 0.960 no
C28 H28 0.960 no
C29 H29 0.960 no
C29 H30 0.960 no
C29 H31 0.960 no
C30 H32 0.960 no
C30 H33 0.960 no
C30 H34 0.960 no
C33 H35 0.930 no
C35 H36 0.930 no
C37 H37 0.960 no
C37 H38 0.960 no
C37 H39 0.960 no
C38 H40 0.960 no
C38 H41 0.960 no
C38 H42 0.960 no
C39 H43 0.960 no
C39 H44 0.960 no
C39 H45 0.960 no
C41 H46 0.930 no
C42 H47 0.930 no
C43 H48 0.930 no
C44 H49 0.930 no
C45 H50 0.930 no
C47 H51 0.930 no
C48 H52 0.930 no
C49 H53 0.930 no
C50 H54 0.930 no
C51 H55 0.930 no
C53 H56 0.930 no
C54 H57 0.930 no
C55 H58 0.930 no
C56 H59 0.930 no
C57 H60 0.930 no

loop_
_geom_contact_atom_site_label_1
_geom_contact_atom_site_label_2
_geom_contact_distance
_geom_contact_publ_flag
_geom_contact_site_symmetry_2
Cl1 C3 3.490(3) no .
Cl1 C4 3.203(3) no .
Cl1 C8 3.373(3) no .
Cl1 C41 3.591(3) no .
Cl1 C46 3.510(3) no .
Cl1 C47 3.251(3) no .
N1 N6 3.533(3) no .
N1 C4 3.561(3) no .
N1 C14 3.381(4) no .
N1 C18 3.357(3) no .
N1 C19 3.556(4) no .
N1 C21 3.552(4) no .
N1 C41 3.266(3) no .
N2 C11 3.390(4) no .
N2 C12 3.264(3) no .
N2 C41 3.361(3) no .
N3 N6 3.372(3) no .
N3 C8 3.542(4) no .
N3 C23 3.216(4) no .
N3 C27 3.502(4) no .
N3 C28 3.292(4) no .
N3 C57 3.550(3) no .
N4 C11 3.279(3) no .
N4 C12 3.394(4) no .
N4 C47 3.471(3) no .
N5 C12 3.558(4) no .
N5 C32 3.466(4) no .
N5 C36 3.212(5) no .
N5 C39 3.268(5) no .
N5 C52 3.362(3) no .
N5 C53 3.225(3) no .
N6 C3 3.587(4) no .
N6 C7 3.398(3) no .
C1 C19 2.922(4) no .
C1 C21 2.924(4) no .
C2 C14 3.483(3) no .
C2 C18 3.448(4) no .
C2 C21 3.571(4) no .
C3 C12 2.999(4) no .
C4 C11 3.591(5) no .
C5 C28 2.954(4) no .
C5 C30 2.923(4) no .
C6 C27 3.325(5) no .
C6 C30 3.291(5) no .
C7 C11 3.360(4) no .
C7 C12 3.011(4) no .
C8 C11 3.422(4) no .
C9 C37 2.922(4) no .
C9 C39 2.933(5) no .
C10 C32 3.358(4) no .
C10 C36 3.584(5) no .
C10 C37 3.406(4) no .
C13 C16 2.790(4) no .
C14 C17 2.785(4) no .
C15 C18 2.787(4) no .
C22 C25 2.807(5) no .
C23 C26 2.782(4) no .
C24 C27 2.790(4) no .
C31 C34 2.781(5) no .
C32 C35 2.805(5) no .
C33 C36 2.809(5) no .
C40 C43 2.798(4) no .
C40 C51 3.119(4) no .
C40 C53 3.299(4) no .
C41 C44 2.777(4) no .
C41 C46 3.568(4) no .
C42 C45 2.767(5) no .
C45 C46 3.567(3) no .
C45 C51 3.333(4) no .
C45 C52 3.174(4) no .
C45 C53 3.189(4) no .
C46 C49 2.795(4) no .
C46 C57 3.019(4) no .
C47 C50 2.785(4) no .
C48 C51 2.760(3) no .
C51 C52 3.250(4) no .
C51 C57 3.378(4) no .
C52 C55 2.814(5) no .
C53 C56 2.771(4) no .
C54 C57 2.774(4) no .
Cl2 N1 3.050(3) no .
Cl2 N5 3.293(2) no .
Cl2 C6 3.539(3) no 4_454
Cl2 C12 3.468(3) no 4_454
Cl2 C53 3.362(3) no .
N1 Cl2 3.050(3) no .
N5 Cl2 3.293(2) no .
C6 Cl2 3.539(3) no 4_555
C7 C20 3.553(4) no 2_545
C8 C17 3.502(4) no 4_555
C12 Cl2 3.468(3) no 4_555
C12 C44 3.457(4) no 4_555
C13 C48 3.596(4) no 2_555
C17 C8 3.502(4) no 4_454
C17 C48 3.426(4) no 2_555
C18 C48 3.347(4) no 2_555
C20 C7 3.553(4) no 2_555
C26 C38 3.530(4) no 4_555
C38 C26 3.530(4) no 4_454
C44 C12 3.457(4) no 4_454
C48 C13 3.596(4) no 2_545
C48 C17 3.426(4) no 2_545
C48 C18 3.347(4) no 2_545
C48 C55 3.570(5) no 3_655
C48 C56 3.497(5) no 3_655
C49 C55 3.512(4) no 3_655
C49 C56 3.356(5) no 3_655
C53 Cl2 3.362(3) no .
C55 C48 3.570(5) no 3_655
C55 C49 3.512(4) no 3_655
C56 C48 3.497(5) no 3_655
C56 C49 3.356(5) no 3_655
Ru1 H1 3.4708 no .
Ru1 H2 3.4553 no .
Ru1 H3 3.4184 no .
Ru1 H6 3.1751 no .
Ru1 H8 3.1709 no .
Ru1 H46 3.2561 no .
Ru1 H51 3.2142 no .
Cl1 H6 2.6528 no .
Cl1 H8 2.8366 no .
Cl1 H46 2.7975 no .
Cl1 H51 2.7289 no .
P1 H2 3.5306 no .
P1 H3 3.4221 no .
P1 H46 2.8215 no .
P1 H50 2.9831 no .
P1 H51 2.9265 no .
P1 H55 2.8729 no .
P1 H56 2.9379 no .
P1 H60 2.8774 no .
N1 H4 3.1016 no .
N1 H16 3.2266 no .
N1 H17 3.4921 no .
N1 H22 3.0626 no .
N1 H46 2.9710 no .
N2 H4 3.1376 no .
N2 H5 3.1949 no .
N2 H6 2.8441 no .
N2 H11 3.2401 no .
N2 H46 2.7883 no .
N3 H7 3.1011 no .
N3 H28 2.6431 no .
N3 H33 3.3350 no .
N3 H51 3.0652 no .
N3 H60 3.1440 no .
N4 H7 3.1486 no .
N4 H8 2.7502 no .
N4 H9 3.2019 no .
N4 H12 3.5815 no .
N4 H51 2.7005 no .
N5 H10 3.0942 no .
N5 H39 3.3651 no .
N5 H43 3.0089 no .
N5 H45 3.0924 no .
N5 H56 3.3012 no .
N6 H2 3.5829 no .
N6 H10 3.1438 no .
N6 H11 2.9768 no .
N6 H12 3.1026 no .
C1 H16 2.9772 no .
C1 H17 2.7388 no .
C1 H21 2.9126 no .
C1 H22 2.8101 no .
C2 H1 3.0953 no .
C2 H5 2.8202 no .
C2 H6 3.1700 no .
C2 H11 3.3650 no .
C2 H17 3.0802 no .
C2 H21 3.1730 no .
C2 H22 3.5451 no .
C3 H1 3.0516 no .
C3 H11 2.7107 no .
C4 H4 2.9920 no .
C4 H8 2.5787 no .
C4 H9 2.8553 no .
C4 H11 2.4039 no .
C4 H12 3.0494 no .
C5 H27 3.1215 no .
C5 H28 2.6910 no .
C5 H33 2.6799 no .
C5 H34 3.0650 no .
C6 H2 3.0926 no .
C6 H8 3.1697 no .
C6 H9 2.7888 no .
C6 H12 3.4729 no .
C6 H33 3.0378 no .
C6 H34 3.0498 no .
C7 H2 3.0479 no .
C7 H12 2.8724 no .
C8 H5 2.8368 no .
C8 H6 2.5635 no .
C8 H7 2.9838 no .
C8 H11 3.1688 no .
C8 H12 2.4002 no .
C9 H37 2.8555 no .
C9 H39 2.8725 no .
C9 H43 3.0826 no .
C9 H45 2.6794 no .
C10 H3 3.0864 no .
C10 H11 2.9468 no .
C10 H12 2.8604 no .
C10 H33 3.4901 no .
C10 H37 2.9337 no .
C10 H39 3.4530 no .
C10 H45 3.2719 no .
C11 H3 3.0430 no .
C12 H5 2.5493 no .
C12 H6 3.2902 no .
C12 H8 3.2959 no .
C12 H9 2.5648 no .
C12 H10 2.9735 no .
C13 H1 2.7318 no .
C13 H4 2.9415 no .
C13 H13 3.2364 no .
C13 H14 3.2365 no .
C13 H15 3.3108 no .
C13 H16 2.8316 no .
C13 H17 2.7193 no .
C13 H21 2.8027 no .
C13 H22 2.7568 no .
C13 H23 3.3116 no .
C14 H1 3.4844 no .
C15 H14 3.2291 no .
C15 H15 2.5581 no .
C15 H16 3.0812 no .
C15 H17 3.1590 no .
C15 H18 2.9176 no .
C15 H19 2.6692 no .
C15 H20 3.2917 no .
C17 H13 3.2325 no .
C17 H18 2.9813 no .
C17 H19 3.2281 no .
C17 H20 2.5872 no .
C17 H21 3.0648 no .
C17 H22 3.1447 no .
C17 H23 2.5306 no .
C18 H1 3.4846 no .
C19 H13 2.6419 no .
C19 H47 3.5024 no .
C20 H13 2.6962 no .
C20 H14 2.6443 no .
C21 H14 2.6268 no .
C21 H39 3.4168 no .
C22 H2 2.7218 no .
C22 H7 2.9544 no .
C22 H24 3.2436 no .
C22 H25 3.2453 no .
C22 H26 3.3072 no .
C22 H27 2.8948 no .
C22 H28 2.6993 no .
C22 H32 3.2973 no .
C22 H33 2.7007 no .
C22 H34 2.8687 no .
C23 H2 3.1964 no .
C24 H25 3.2199 no .
C24 H26 2.5575 no .
C24 H27 2.9942 no .
C24 H28 3.2060 no .
C24 H29 2.8505 no .
C24 H30 3.2823 no .
C24 H31 2.6711 no .
C26 H24 3.2194 no .
C26 H29 3.0495 no .
C26 H30 2.5811 no .
C26 H31 3.1997 no .
C26 H32 2.5435 no .
C26 H33 3.1950 no .
C26 H34 3.0118 no .
C27 H7 3.4357 no .
C27 H45 3.3408 no .
C28 H2 3.2398 no .
C28 H24 2.6328 no .
C29 H24 2.6472 no .
C29 H25 2.6618 no .
C30 H7 3.2806 no .
C30 H25 2.6383 no .
C30 H45 2.8820 no .
C31 H3 2.7038 no .
C31 H10 2.9403 no .
C31 H35 3.2508 no .
C31 H36 3.2458 no .
C31 H37 2.7958 no .
C31 H38 3.3164 no .
C31 H39 2.7863 no .
C31 H43 2.8939 no .
C31 H44 3.3101 no .
C31 H45 2.6967 no .
C32 H10 3.4967 no .
C33 H36 3.2298 no .
C33 H37 3.1438 no .
C33 H38 2.5544 no .
C33 H39 3.1323 no .
C33 H40 2.5654 no .
C33 H41 3.2092 no .
C33 H42 3.0470 no .
C35 H35 3.2277 no .
C35 H40 3.2733 no .
C35 H41 2.6789 no .
C35 H42 2.8483 no .
C35 H43 3.0231 no .
C35 H44 2.5642 no .
C35 H45 3.1983 no .
C36 H3 3.2031 no .
C37 H10 3.4984 no .
C37 H22 3.3627 no .
C37 H35 2.6784 no .
C38 H35 2.6559 no .
C38 H36 2.6411 no .
C39 H3 3.2228 no .
C39 H33 3.1828 no .
C39 H36 2.6491 no .
C40 H1 3.1124 no .
C40 H47 3.2494 no .
C40 H49 3.2632 no .
C40 H55 2.7568 no .
C40 H56 2.9633 no .
C41 H1 2.9519 no .
C41 H16 3.5570 no .
C41 H48 3.2456 no .
C41 H50 3.2424 no .
C42 H16 3.0529 no .
C42 H49 3.2377 no .
C43 H46 3.2457 no .
C43 H50 3.2399 no .
C44 H47 3.2374 no .
C44 H55 3.5238 no .
C45 H46 3.2431 no .
C45 H48 3.2435 no .
C45 H55 2.6163 no .
C45 H56 2.8152 no .
C46 H52 3.2509 no .
C46 H54 3.2626 no .
C46 H60 2.5991 no .
C47 H2 3.4510 no .
C47 H53 3.2517 no .
C47 H55 3.2315 no .
C47 H60 3.0146 no .
C48 H54 3.2429 no .
C49 H51 3.2544 no .
C49 H55 3.2292 no .
C50 H52 3.2414 no .
C51 H50 3.2528 no .
C51 H51 3.2361 no .
C51 H53 3.2328 no .
C51 H60 3.0562 no .
C52 H2 3.3133 no .
C52 H3 2.6420 no .
C52 H50 2.7295 no .
C52 H55 3.0592 no .
C52 H57 3.2639 no .
C52 H59 3.2653 no .
C53 H3 2.3393 no .
C53 H50 2.6142 no .
C53 H58 3.2489 no .
C53 H60 3.2447 no .
C54 H3 2.8000 no .
C54 H43 3.4027 no .
C54 H50 3.5935 no .
C54 H59 3.2383 no .
C55 H3 3.4241 no .
C55 H43 2.9156 no .
C55 H56 3.2455 no .
C55 H60 3.2435 no .
C56 H2 3.4398 no .
C56 H43 2.9851 no .
C56 H57 3.2428 no .
C57 H2 2.7018 no .
C57 H3 3.2972 no .
C57 H43 3.5193 no .
C57 H55 3.3986 no .
C57 H56 3.2472 no .
C57 H58 3.2466 no .
H1 H16 3.2211 no .
H1 H22 3.1779 no .
H1 H46 2.9304 no .
H1 H56 3.5559 no .
H2 H28 2.5116 no .
H2 H43 3.5649 no .
H2 H51 3.0677 no .
H2 H59 3.5797 no .
H2 H60 2.2864 no .
H3 H43 2.7360 no .
H3 H45 3.2903 no .
H3 H56 2.5125 no .
H3 H57 3.2128 no .
H4 H5 2.8810 no .
H4 H6 3.4666 no .
H4 H17 3.1942 no .
H4 H21 3.2542 no .
H5 H8 3.0059 no .
H5 H9 2.8688 no .
H5 H11 2.2425 no .
H5 H12 2.9475 no .
H6 H8 2.2719 no .
H6 H9 3.0032 no .
H6 H11 3.3424 no .
H7 H8 3.5063 no .
H7 H9 2.8290 no .
H7 H33 3.2326 no .
H7 H34 2.7832 no .
H8 H12 3.3193 no .
H9 H11 3.1654 no .
H9 H12 2.1706 no .
H10 H11 3.1490 no .
H10 H12 2.9747 no .
H10 H37 2.8434 no .
H13 H15 2.3363 no .
H13 H16 3.2201 no .
H13 H17 3.3505 no .
H13 H18 2.9826 no .
H13 H19 2.5368 no .
H13 H20 3.5624 no .
H14 H18 3.0750 no .
H14 H19 3.4515 no .
H14 H20 2.3893 no .
H14 H21 3.2210 no .
H14 H22 3.3236 no .
H14 H23 2.3066 no .
H16 H46 3.5324 no .
H16 H47 2.6181 no .
H22 H37 3.2648 no .
H22 H39 2.6822 no .
H23 H37 3.5984 no .
H23 H39 3.3109 no .
H24 H26 2.3499 no .
H24 H27 3.1031 no .
H24 H28 3.4192 no .
H24 H29 2.8507 no .
H24 H30 3.5395 no .
H24 H31 2.5430 no .
H25 H29 3.1726 no .
H25 H30 2.3798 no .
H25 H31 3.4190 no .
H25 H32 2.3353 no .
H25 H33 3.4019 no .
H25 H34 3.1445 no .
H28 H51 3.3740 no .
H28 H52 3.5658 no .
H28 H60 3.5340 no .
H32 H44 3.5638 no .
H32 H45 2.8773 no .
H33 H43 3.5907 no .
H33 H44 3.4914 no .
H33 H45 2.2477 no .
H35 H37 3.3231 no .
H35 H38 2.3544 no .
H35 H39 3.3253 no .
H35 H40 2.3560 no .
H35 H41 3.4163 no .
H35 H42 3.1650 no .
H36 H40 3.5324 no .
H36 H41 2.5535 no .
H36 H42 2.8396 no .
H36 H43 3.1398 no .
H36 H44 2.3653 no .
H36 H45 3.4210 no .
H43 H58 3.0871 no .
H43 H59 3.2083 no .
H46 H47 2.3119 no .
H47 H48 2.3156 no .
H48 H49 2.3188 no .
H49 H50 2.3164 no .
H50 H55 2.4475 no .
H50 H56 2.4087 no .
H51 H52 2.3216 no .
H51 H60 3.2808 no .
H52 H53 2.3216 no .
H53 H54 2.3190 no .
H54 H55 2.3152 no .
H55 H60 3.3251 no .
H56 H57 2.3114 no .
H57 H58 2.3191 no .
H58 H59 2.3227 no .
H59 H60 2.3052 no .
Cl1 H14 3.0206 no 2_545
Cl1 H18 3.2026 no 4_555
Cl1 H30 3.3964 no 1_455
Cl1 H41 3.1545 no 4_455
Cl1 H42 3.5056 no 4_455
Cl2 H1 2.3984 no .
Cl2 H3 3.0736 no .
Cl2 H7 3.0453 no 4_454
Cl2 H9 2.8366 no 4_454
Cl2 H12 2.4991 no 4_454
Cl2 H22 2.8432 no .
Cl2 H34 3.5405 no 4_454
Cl2 H39 2.7829 no .
Cl2 H56 2.5837 no .
N4 H20 3.2822 no 2_545
C2 H36 3.2800 no 4_455
C2 H48 3.3578 no 4_555
C2 H53 3.2391 no 2_555
C3 H36 3.5580 no 4_455
C3 H41 3.4278 no 4_455
C4 H36 3.5275 no 4_455
C4 H41 3.0052 no 4_455
C5 H19 3.5411 no 2_545
C6 H19 3.2063 no 2_545
C6 H20 3.1855 no 2_545
C7 H19 3.4602 no 2_545
C7 H20 2.7992 no 2_545
C8 H20 3.0328 no 2_545
C10 H49 3.2938 no 4_555
C10 H50 3.3974 no 4_555
C11 H49 3.4355 no 4_555
C12 H49 3.3842 no 4_555
C13 H9 3.3407 no 4_454
C13 H52 2.8552 no 2_555
C14 H5 3.2822 no 4_454
C14 H52 3.0022 no 2_555
C15 H5 3.2361 no 4_454
C15 H6 3.1801 no 4_454
C15 H8 3.5480 no 4_454
C15 H41 3.3751 no 1_455
C15 H52 3.0597 no 2_555
C16 H6 3.4017 no 4_454
C16 H8 2.9731 no 4_454
C16 H9 3.3908 no 4_454
C16 H51 3.5012 no 2_555
C16 H52 3.0018 no 2_555
C17 H8 3.0555 no 4_454
C17 H9 3.0429 no 4_454
C17 H18 3.5228 no 3_565
C17 H51 3.2176 no 2_555
C17 H52 2.8400 no 2_555
C18 H9 3.0218 no 4_454
C18 H52 2.7788 no 2_555
C19 H5 3.5238 no 4_454
C19 H32 3.5031 no 1_455
C19 H44 3.5150 no 1_455
C20 H8 3.4044 no 2_555
C20 H8 3.2378 no 4_454
C20 H14 3.3262 no 3_565
C20 H27 3.5360 no 2_555
C20 H41 3.1886 no 1_455
C21 H31 3.3949 no 2_655
C21 H48 3.5330 no 4_555
C21 H49 3.1729 no 4_555
C21 H52 3.5929 no 2_555
C24 H37 3.1020 no 2_645
C24 H38 3.5423 no 2_645
C24 H50 3.4559 no 3_655
C24 H54 3.4389 no 3_655
C24 H55 3.0140 no 3_655
C25 H40 3.5708 no 4_555
C25 H42 3.5266 no 4_555
C25 H54 3.0862 no 3_655
C25 H55 3.3121 no 3_655
C26 H35 3.5971 no 4_555
C26 H40 3.4029 no 4_555
C26 H42 2.9625 no 4_555
C26 H47 3.5964 no 1_655
C26 H54 3.2543 no 3_655
C28 H19 3.3753 no 2_545
C29 H40 3.4359 no 4_555
C29 H42 3.4146 no 4_555
C29 H46 3.5146 no 1_655
C29 H47 3.2256 no 1_655
C29 H49 3.4641 no 3_655
C29 H54 3.5318 no 3_655
C29 H55 3.4315 no 3_655
C30 H57 2.9913 no 4_555
C32 H34 3.2361 no 4_454
C33 H27 3.5169 no 2_655
C33 H34 3.1788 no 4_454
C34 H13 3.3117 no 1_655
C34 H25 3.4891 no 4_454
C35 H13 3.1634 no 1_655
C35 H15 3.4879 no 1_655
C36 H15 3.5402 no 1_655
C37 H7 3.4857 no 4_454
C37 H24 3.3513 no 2_655
C37 H31 3.4602 no 2_655
C38 H6 3.0434 no 4_554
C38 H13 3.4397 no 1_655
C38 H18 3.3503 no 1_655
C38 H19 3.4536 no 1_655
C38 H25 3.0089 no 4_454
C38 H30 3.1811 no 4_454
C39 H15 3.3033 no 1_655
C39 H53 3.3174 no 3_655
C41 H29 3.4828 no 1_455
C41 H30 3.2912 no 1_455
C42 H29 3.1532 no 1_455
C42 H30 3.3752 no 1_455
C42 H54 3.4012 no 3_555
C43 H11 2.9731 no 4_454
C43 H21 3.1678 no 4_454
C44 H10 3.4037 no 4_454
C44 H11 2.6660 no 4_454
C44 H21 3.1610 no 4_454
C44 H29 3.3278 no 3_655
C44 H31 3.2703 no 3_655
C45 H10 3.1713 no 4_454
C45 H11 3.2644 no 4_454
C45 H24 3.2874 no 3_655
C45 H29 3.5461 no 3_655
C46 H59 3.5535 no 3_655
C47 H14 3.5993 no 2_545
C47 H59 3.2588 no 3_655
C48 H21 3.3991 no 2_545
C48 H58 2.9908 no 3_655
C48 H59 2.8210 no 3_655
C49 H4 3.0850 no 2_545
C49 H43 3.5527 no 3_655
C49 H44 3.4413 no 3_655
C49 H48 3.0251 no 3_555
C49 H58 3.0196 no 3_655
C49 H59 2.6952 no 3_655
C50 H29 3.5057 no 3_655
C50 H47 3.3255 no 3_555
C50 H48 3.1263 no 3_555
C50 H59 3.0215 no 3_655
C51 H29 3.3673 no 3_655
C51 H59 3.4287 no 3_655
C53 H10 3.2614 no 4_454
C53 H26 3.5688 no 3_655
C54 H10 3.4197 no 4_454
C54 H26 3.1786 no 3_655
C54 H32 3.5144 no 4_454
C55 H26 2.9445 no 3_655
C55 H28 3.4535 no 3_655
C55 H52 3.4109 no 3_655
C55 H53 3.3028 no 3_655
C56 H26 3.1353 no 3_655
C56 H28 3.2977 no 3_655
C56 H53 3.4383 no 3_655
C56 H60 3.4482 no 3_655
C57 H26 3.5230 no 3_655
C57 H59 3.5398 no 3_655
H1 Cl2 2.3984 no .
H1 H9 3.5444 no 4_454
H1 H12 3.2989 no 4_454
H3 Cl2 3.0736 no .
H4 C49 3.0850 no 2_555
H4 H36 2.7709 no 4_455
H4 H48 2.9504 no 4_555
H4 H52 3.4032 no 2_555
H4 H53 2.3708 no 2_555
H5 C14 3.2822 no 4_555
H5 C15 3.2361 no 4_555
H5 C19 3.5238 no 4_555
H5 H13 3.2692 no 4_555
H5 H16 3.1133 no 4_555
H5 H36 3.2986 no 4_455
H5 H41 3.3502 no 4_455
H6 C15 3.1801 no 4_555
H6 C16 3.4017 no 4_555
H6 C38 3.0434 no 4_455
H6 H13 3.0887 no 4_555
H6 H18 2.9858 no 4_555
H6 H36 3.2889 no 4_455
H6 H41 2.1662 no 4_455
H6 H42 3.1878 no 4_455
H7 Cl2 3.0453 no 4_555
H7 C37 3.4857 no 4_555
H7 H19 3.3452 no 2_545
H7 H20 3.4646 no 2_545
H7 H38 3.2101 no 4_555
H7 H39 2.9129 no 4_555
H8 C15 3.5480 no 4_555
H8 C16 2.9731 no 4_555
H8 C17 3.0555 no 4_555
H8 C20 3.4044 no 2_545
H8 C20 3.2378 no 4_555
H8 H14 3.5915 no 2_545
H8 H14 3.2043 no 4_555
H8 H18 2.6812 no 4_555
H8 H20 2.4714 no 2_545
H9 Cl2 2.8366 no 4_555
H9 C13 3.3407 no 4_555
H9 C16 3.3908 no 4_555
H9 C17 3.0429 no 4_555
H9 C18 3.0218 no 4_555
H9 H1 3.5444 no 4_555
H9 H14 3.3639 no 4_555
H9 H20 3.4532 no 2_545
H9 H22 3.4834 no 4_555
H10 C44 3.4037 no 4_555
H10 C45 3.1713 no 4_555
H10 C53 3.2614 no 4_555
H10 C54 3.4197 no 4_555
H10 H24 3.4924 no 2_655
H10 H49 3.0535 no 4_555
H10 H50 2.6134 no 4_555
H10 H56 2.8696 no 4_555
H10 H57 3.1554 no 4_555
H11 C43 2.9731 no 4_555
H11 C44 2.6660 no 4_555
H11 C45 3.2644 no 4_555
H11 H48 3.1809 no 4_555
H11 H49 2.6433 no 4_555
H12 Cl2 2.4991 no 4_555
H12 H1 3.2989 no 4_555
H12 H56 3.2360 no 4_555
H13 C34 3.3117 no 1_455
H13 C35 3.1634 no 1_455
H13 C38 3.4397 no 1_455
H13 H5 3.2692 no 4_454
H13 H6 3.0887 no 4_454
H13 H27 3.2507 no 2_555
H13 H36 3.0484 no 1_455
H13 H41 2.7856 no 1_455
H14 Cl1 3.0206 no 2_555
H14 C20 3.3262 no 3_565
H14 C47 3.5993 no 2_555
H14 H8 3.5915 no 2_555
H14 H8 3.2043 no 4_454
H14 H9 3.3639 no 4_454
H14 H18 2.6943 no 3_565
H14 H20 3.0893 no 3_565
H14 H51 3.0867 no 2_555
H14 H52 3.3454 no 2_555
H15 C35 3.4879 no 1_455
H15 C36 3.5402 no 1_455
H15 C39 3.3033 no 1_455
H15 H32 3.1575 no 1_455
H15 H36 3.2141 no 1_455
H15 H44 2.7363 no 1_455
H15 H45 3.2840 no 1_455
H16 H5 3.1133 no 4_454
H16 H25 3.5208 no 1_455
H16 H44 3.4753 no 1_455
H17 H25 3.2608 no 1_455
H17 H32 3.0210 no 1_455
H17 H42 3.5941 no 4_455
H17 H58 3.3596 no 4_455
H18 Cl1 3.2026 no 4_454
H18 C17 3.5228 no 3_565
H18 C38 3.3503 no 1_455
H18 H6 2.9858 no 4_454
H18 H8 2.6812 no 4_454
H18 H14 2.6943 no 3_565
H18 H20 3.2188 no 3_565
H18 H40 3.1657 no 1_455
H18 H41 2.6748 no 1_455
H19 C5 3.5411 no 2_555
H19 C6 3.2063 no 2_555
H19 C7 3.4602 no 2_555
H19 C28 3.3753 no 2_555
H19 C38 3.4536 no 1_455
H19 H7 3.3452 no 2_555
H19 H27 2.6495 no 2_555
H19 H28 3.2712 no 2_555
H19 H40 3.1704 no 1_455
H19 H41 3.0076 no 1_455
H20 N4 3.2822 no 2_555
H20 C6 3.1855 no 2_555
H20 C7 2.7992 no 2_555
H20 C8 3.0328 no 2_555
H20 H7 3.4646 no 2_555
H20 H8 2.4714 no 2_555
H20 H9 3.4532 no 2_555
H20 H14 3.0893 no 3_565
H20 H18 3.2188 no 3_565
H20 H20 3.3698 no 3_565
H20 H51 3.3054 no 2_555
H21 C43 3.1678 no 4_555
H21 C44 3.1610 no 4_555
H21 C48 3.3991 no 2_555
H21 H31 3.2572 no 2_655
H21 H48 2.5774 no 4_555
H21 H49 2.5616 no 4_555
H21 H52 3.3357 no 2_555
H22 Cl2 2.8432 no .
H22 H9 3.4834 no 4_454
H22 H49 3.0883 no 4_555
H23 H30 3.5761 no 2_655
H23 H31 2.8139 no 2_655
H23 H49 3.4115 no 4_555
H24 C37 3.3513 no 2_645
H24 C45 3.2874 no 3_655
H24 H10 3.4924 no 2_645
H24 H37 2.5726 no 2_645
H24 H38 3.4068 no 2_645
H24 H49 3.3813 no 3_655
H24 H50 2.6223 no 3_655
H24 H55 2.7765 no 3_655
H25 C34 3.4891 no 4_555
H25 C38 3.0089 no 4_555
H25 H16 3.5208 no 1_655
H25 H17 3.2608 no 1_655
H25 H40 3.1041 no 4_555
H25 H42 2.2802 no 4_555
H25 H47 3.1689 no 1_655
H25 H54 3.5238 no 3_655
H26 C53 3.5688 no 3_655
H26 C54 3.1786 no 3_655
H26 C55 2.9445 no 3_655
H26 C56 3.1353 no 3_655
H26 C57 3.5230 no 3_655
H26 H57 3.5651 no 3_655
H26 H58 3.2376 no 3_655
H26 H59 3.5037 no 3_655
H27 C20 3.5360 no 2_545
H27 C33 3.5169 no 2_645
H27 H13 3.2507 no 2_545
H27 H19 2.6495 no 2_545
H27 H35 3.5765 no 2_645
H28 C55 3.4535 no 3_655
H28 C56 3.2977 no 3_655
H28 H19 3.2712 no 2_545
H28 H58 3.5167 no 3_655
H28 H59 3.2304 no 3_655
H29 C41 3.4828 no 1_655
H29 C42 3.1532 no 1_655
H29 C44 3.3278 no 3_655
H29 C45 3.5461 no 3_655
H29 C50 3.5057 no 3_655
H29 C51 3.3673 no 3_655
H29 H46 3.3837 no 1_655
H29 H47 2.8005 no 1_655
H29 H49 3.2824 no 3_655
H29 H54 3.0413 no 3_655
H29 H55 2.7908 no 3_655
H30 Cl1 3.3964 no 1_655
H30 C38 3.1811 no 4_555
H30 C41 3.2912 no 1_655
H30 C42 3.3752 no 1_655
H30 H23 3.5761 no 2_645
H30 H40 2.8839 no 4_555
H30 H42 2.6385 no 4_555
H30 H46 2.7854 no 1_655
H30 H47 2.9530 no 1_655
H31 C21 3.3949 no 2_645
H31 C37 3.4602 no 2_645
H31 C44 3.2703 no 3_655
H31 H21 3.2572 no 2_645
H31 H23 2.8139 no 2_645
H31 H37 2.8543 no 2_645
H31 H38 3.2866 no 2_645
H31 H40 3.4493 no 4_555
H31 H49 2.7907 no 3_655
H32 C19 3.5031 no 1_655
H32 C54 3.5144 no 4_555
H32 H15 3.1575 no 1_655
H32 H17 3.0210 no 1_655
H32 H57 2.6321 no 4_555
H33 H57 2.9095 no 4_555
H34 Cl2 3.5405 no 4_555
H34 C32 3.2361 no 4_555
H34 C33 3.1788 no 4_555
H34 H35 3.3380 no 4_555
H34 H39 3.2913 no 4_555
H34 H57 2.9299 no 4_555
H35 C26 3.5971 no 4_454
H35 H27 3.5765 no 2_655
H35 H34 3.3380 no 4_454
H36 C2 3.2800 no 4_554
H36 C3 3.5580 no 4_554
H36 C4 3.5275 no 4_554
H36 H4 2.7709 no 4_554
H36 H5 3.2986 no 4_554
H36 H6 3.2889 no 4_554
H36 H13 3.0484 no 1_655
H36 H15 3.2141 no 1_655
H36 H53 3.5219 no 3_655
H37 C24 3.1020 no 2_655
H37 H24 2.5726 no 2_655
H37 H31 2.8543 no 2_655
H37 H49 3.0808 no 4_555
H38 C24 3.5423 no 2_655
H38 H7 3.2101 no 4_454
H38 H24 3.4068 no 2_655
H38 H31 3.2866 no 2_655
H39 Cl2 2.7829 no .
H39 H7 2.9129 no 4_454
H39 H34 3.2913 no 4_454
H40 C25 3.5708 no 4_454
H40 C26 3.4029 no 4_454
H40 C29 3.4359 no 4_454
H40 H18 3.1657 no 1_655
H40 H19 3.1704 no 1_655
H40 H25 3.1041 no 4_454
H40 H30 2.8839 no 4_454
H40 H31 3.4493 no 4_454
H41 Cl1 3.1545 no 4_554
H41 C3 3.4278 no 4_554
H41 C4 3.0052 no 4_554
H41 C15 3.3751 no 1_655
H41 C20 3.1886 no 1_655
H41 H5 3.3502 no 4_554
H41 H6 2.1662 no 4_554
H41 H13 2.7856 no 1_655
H41 H18 2.6748 no 1_655
H41 H19 3.0076 no 1_655
H42 Cl1 3.5056 no 4_554
H42 C25 3.5266 no 4_454
H42 C26 2.9625 no 4_454
H42 C29 3.4146 no 4_454
H42 H6 3.1878 no 4_554
H42 H17 3.5941 no 4_554
H42 H25 2.2802 no 4_454
H42 H30 2.6385 no 4_454
H43 C49 3.5527 no 3_655
H43 H53 3.0143 no 3_655
H43 H54 3.5763 no 3_655
H44 C19 3.5150 no 1_655
H44 C49 3.4413 no 3_655
H44 H15 2.7363 no 1_655
H44 H16 3.4753 no 1_655
H44 H53 2.7654 no 3_655
H44 H54 3.1060 no 3_655
H45 H15 3.2840 no 1_655
H46 C29 3.5146 no 1_455
H46 H29 3.3837 no 1_455
H46 H30 2.7854 no 1_455
H47 C26 3.5964 no 1_455
H47 C29 3.2256 no 1_455
H47 C50 3.3255 no 3_555
H47 H25 3.1689 no 1_455
H47 H29 2.8005 no 1_455
H47 H30 2.9530 no 1_455
H47 H54 2.7313 no 3_555
H48 C2 3.3578 no 4_454
H48 C21 3.5330 no 4_454
H48 C49 3.0251 no 3_555
H48 C50 3.1263 no 3_555
H48 H4 2.9504 no 4_454
H48 H11 3.1809 no 4_454
H48 H21 2.5774 no 4_454
H48 H53 3.0123 no 3_555
H48 H54 3.1575 no 3_555
H49 C10 3.2938 no 4_454
H49 C11 3.4355 no 4_454
H49 C12 3.3842 no 4_454
H49 C21 3.1729 no 4_454
H49 C29 3.4641 no 3_655
H49 H10 3.0535 no 4_454
H49 H11 2.6433 no 4_454
H49 H21 2.5616 no 4_454
H49 H22 3.0883 no 4_454
H49 H23 3.4115 no 4_454
H49 H24 3.3813 no 3_655
H49 H29 3.2824 no 3_655
H49 H31 2.7907 no 3_655
H49 H37 3.0808 no 4_454
H50 C10 3.3974 no 4_454
H50 C24 3.4559 no 3_655
H50 H10 2.6134 no 4_454
H50 H24 2.6223 no 3_655
H51 C16 3.5012 no 2_545
H51 C17 3.2176 no 2_545
H51 H14 3.0867 no 2_545
H51 H20 3.3054 no 2_545
H52 C13 2.8552 no 2_545
H52 C14 3.0022 no 2_545
H52 C15 3.0597 no 2_545
H52 C16 3.0018 no 2_545
H52 C17 2.8400 no 2_545
H52 C18 2.7788 no 2_545
H52 C21 3.5929 no 2_545
H52 C55 3.4109 no 3_655
H52 H4 3.4032 no 2_545
H52 H14 3.3454 no 2_545
H52 H21 3.3357 no 2_545
H52 H58 2.6864 no 3_655
H52 H59 3.1825 no 3_655
H53 C2 3.2391 no 2_545
H53 C39 3.3174 no 3_655
H53 C55 3.3028 no 3_655
H53 C56 3.4383 no 3_655
H53 H4 2.3708 no 2_545
H53 H36 3.5219 no 3_655
H53 H43 3.0143 no 3_655
H53 H44 2.7654 no 3_655
H53 H48 3.0123 no 3_555
H53 H58 2.7317 no 3_655
H53 H59 2.9907 no 3_655
H54 C24 3.4389 no 3_655
H54 C25 3.0862 no 3_655
H54 C26 3.2543 no 3_655
H54 C29 3.5318 no 3_655
H54 C42 3.4012 no 3_555
H54 H25 3.5238 no 3_655
H54 H29 3.0413 no 3_655
H54 H43 3.5763 no 3_655
H54 H44 3.1060 no 3_655
H54 H47 2.7313 no 3_555
H54 H48 3.1575 no 3_555
H54 H59 3.4970 no 3_655
H55 C24 3.0140 no 3_655
H55 C25 3.3121 no 3_655
H55 C29 3.4315 no 3_655
H55 H24 2.7765 no 3_655
H55 H29 2.7908 no 3_655
H56 Cl2 2.5837 no .
H56 H10 2.8696 no 4_454
H56 H12 3.2360 no 4_454
H57 C30 2.9913 no 4_454
H57 H10 3.1554 no 4_454
H57 H26 3.5651 no 3_655
H57 H32 2.6321 no 4_454
H57 H33 2.9095 no 4_454
H57 H34 2.9299 no 4_454
H58 C48 2.9908 no 3_655
H58 C49 3.0196 no 3_655
H58 H17 3.3596 no 4_554
H58 H26 3.2376 no 3_655
H58 H28 3.5167 no 3_655
H58 H52 2.6864 no 3_655
H58 H53 2.7317 no 3_655
H59 C46 3.5535 no 3_655
H59 C47 3.2588 no 3_655
H59 C48 2.8210 no 3_655
H59 C49 2.6952 no 3_655
H59 C50 3.0215 no 3_655
H59 C51 3.4287 no 3_655
H59 C57 3.5398 no 3_655
H59 H26 3.5037 no 3_655
H59 H28 3.2304 no 3_655
H59 H52 3.1825 no 3_655
H59 H53 2.9907 no 3_655
H59 H54 3.4970 no 3_655
H59 H60 2.7446 no 3_655
H60 C56 3.4482 no 3_655
H60 H59 2.7446 no 3_655
H60 H60 3.3626 no 3_655

loop_
_geom_hbond_atom_site_label_D
_geom_hbond_atom_site_label_H
_geom_hbond_atom_site_label_A
_geom_hbond_distance_DA
_geom_hbond_distance_DH
_geom_hbond_distance_HA
_geom_hbond_angle_DHA
_geom_hbond_publ_flag
N1 H1 Cl2 3.050(3) 0.930 2.398 127.0 no

loop_
_geom_torsion_atom_site_label_1
_geom_torsion_atom_site_label_2
_geom_torsion_atom_site_label_3
_geom_torsion_atom_site_label_4
_geom_torsion
_geom_torsion_publ_flag
Cl1 Ru1 P1 C40 75.03(4) no
Cl1 Ru1 P1 C46 -43.87(4) no
Cl1 Ru1 P1 C52 -160.09(3) no
Cl1 Ru1 N2 N1 -123.67(18) no
Cl1 Ru1 N2 C3 70.85(13) no
Cl1 Ru1 N4 N3 130.35(16) no
Cl1 Ru1 N4 C7 -79.98(13) no
Cl1 Ru1 N7 C4 -54.61(9) no
Cl1 Ru1 N7 C8 65.50(11) no
Cl1 Ru1 N7 C12 -174.82(11) no
P1 Ru1 N2 N1 -35.52(19) no
P1 Ru1 N2 C3 158.99(11) no
N2 Ru1 P1 C40 -13.39(7) no
N2 Ru1 P1 C46 -132.29(7) no
N2 Ru1 P1 C52 111.50(7) no
P1 Ru1 N4 N3 41.18(17) no
P1 Ru1 N4 C7 -169.15(12) no
N4 Ru1 P1 C40 168.60(7) no
N4 Ru1 P1 C46 49.70(7) no
N4 Ru1 P1 C52 -66.51(7) no
P1 Ru1 N6 N5 -5.59(19) no
P1 Ru1 N6 C11 -176.54(12) no
N6 Ru1 P1 C40 -104.10(7) no
N6 Ru1 P1 C46 137.01(7) no
N6 Ru1 P1 C52 20.79(7) no
N2 Ru1 N4 N3 -134.18(19) no
N2 Ru1 N4 C7 15.5(3) no
N4 Ru1 N2 N1 139.78(18) no
N4 Ru1 N2 C3 -25.7(3) no
N2 Ru1 N6 N5 -109.24(18) no
N2 Ru1 N6 C11 79.82(14) no
N6 Ru1 N2 N1 67.67(19) no
N6 Ru1 N2 C3 -97.81(14) no
N2 Ru1 N7 C4 34.58(10) no
N2 Ru1 N7 C8 154.69(14) no
N2 Ru1 N7 C12 -85.63(12) no
N7 Ru1 N2 N1 147.8(2) no
N7 Ru1 N2 C3 -17.69(13) no
N4 Ru1 N6 N5 94.25(19) no
N4 Ru1 N6 C11 -76.70(14) no
N6 Ru1 N4 N3 -61.54(17) no
N6 Ru1 N4 C7 88.13(14) no
N4 Ru1 N7 C4 -148.82(12) no
N4 Ru1 N7 C8 -28.71(12) no
N4 Ru1 N7 C12 90.97(13) no
N7 Ru1 N4 N3 -142.14(18) no
N7 Ru1 N4 C7 7.53(13) no
N6 Ru1 N7 C4 124.35(11) no
N6 Ru1 N7 C8 -115.55(13) no
N6 Ru1 N7 C12 4.14(11) no
N7 Ru1 N6 N5 173.58(19) no
N7 Ru1 N6 C11 2.63(13) no
Ru1 P1 C40 C41 -37.02(17) no
Ru1 P1 C40 C45 149.89(12) no
Ru1 P1 C46 C47 -11.9(3) no
Ru1 P1 C46 C51 172.21(14) no
Ru1 P1 C52 C53 -85.67(14) no
Ru1 P1 C52 C57 88.34(14) no
C40 P1 C46 C47 -140.0(2) no
C40 P1 C46 C51 44.1(3) no
C46 P1 C40 C41 91.04(16) no
C46 P1 C40 C45 -82.05(18) no
C40 P1 C52 C53 45.78(16) no
C40 P1 C52 C57 -140.20(13) no
C52 P1 C40 C41 -167.91(14) no
C52 P1 C40 C45 19.00(18) no
C46 P1 C52 C53 147.83(14) no
C46 P1 C52 C57 -38.15(15) no
C52 P1 C46 C47 114.0(2) no
C52 P1 C46 C51 -61.9(2) no
N2 N1 C1 C2 -0.9(3) no
N2 N1 C1 C13 177.12(19) no
C1 N1 N2 Ru1 -166.49(19) no
C1 N1 N2 C3 -0.1(3) no
Ru1 N2 C3 C2 170.91(13) no
Ru1 N2 C3 C4 -4.0(3) no
N1 N2 C3 C2 1.1(3) no
N1 N2 C3 C4 -173.76(18) no
N4 N3 C5 C6 -0.1(3) no
N4 N3 C5 C22 -178.15(18) no
C5 N3 N4 Ru1 152.24(18) no
C5 N3 N4 C7 0.7(3) no
Ru1 N4 C7 C6 -159.21(12) no
Ru1 N4 C7 C8 17.0(3) no
N3 N4 C7 C6 -1.0(3) no
N3 N4 C7 C8 175.18(16) no
N6 N5 C9 C10 2.5(3) no
N6 N5 C9 C31 -178.17(18) no
C9 N5 N6 Ru1 -173.42(18) no
C9 N5 N6 C11 -1.7(3) no
Ru1 N6 C11 C10 173.79(12) no
Ru1 N6 C11 C12 -9.4(3) no
N5 N6 C11 C10 0.3(3) no
N5 N6 C11 C12 177.17(17) no
Ru1 N7 C4 C3 -44.69(18) no
Ru1 N7 C8 C7 43.87(18) no
Ru1 N7 C12 C11 -9.5(3) no
C4 N7 C8 C7 159.72(15) no
C8 N7 C4 C3 -160.35(15) no
C4 N7 C12 C11 -127.24(18) no
C12 N7 C4 C3 75.93(18) no
C8 N7 C12 C11 107.6(2) no
C12 N7 C8 C7 -76.4(2) no
N1 C1 C2 C3 1.5(3) no
N1 C1 C13 C14 92.4(4) no
N1 C1 C13 C18 -90.8(3) no
C2 C1 C13 C14 -90.1(3) no
C2 C1 C13 C18 86.7(4) no
C13 C1 C2 C3 -176.3(3) no
C1 C2 C3 N2 -1.7(3) no
C1 C2 C3 C4 172.2(3) no
N2 C3 C4 N7 33.7(3) no
C2 C3 C4 N7 -139.8(3) no
N3 C5 C6 C7 -0.5(3) no
N3 C5 C22 C23 -69.6(3) no
N3 C5 C22 C27 111.8(3) no
C6 C5 C22 C23 112.9(3) no
C6 C5 C22 C27 -65.7(4) no
C22 C5 C6 C7 177.3(3) no
C5 C6 C7 N4 0.9(3) no
C5 C6 C7 C8 -174.4(2) no
N4 C7 C8 N7 -41.8(3) no
C6 C7 C8 N7 133.3(3) no
N5 C9 C10 C11 -2.1(3) no
N5 C9 C31 C32 108.2(3) no
N5 C9 C31 C36 -72.2(3) no
C10 C9 C31 C32 -72.6(4) no
C10 C9 C31 C36 107.0(4) no
C31 C9 C10 C11 178.6(3) no
C9 C10 C11 N6 1.1(3) no
C9 C10 C11 C12 -175.2(3) no
N6 C11 C12 N7 12.5(3) no
C10 C11 C12 N7 -171.4(3) no
C1 C13 C14 C15 177.6(2) no
C1 C13 C14 C19 -2.1(4) no
C1 C13 C18 C17 -177.3(2) no
C1 C13 C18 C21 -0.4(4) no
C14 C13 C18 C17 -0.6(4) no
C14 C13 C18 C21 176.3(3) no
C18 C13 C14 C15 0.8(4) no
C18 C13 C14 C19 -178.9(2) no
C13 C14 C15 C16 -0.4(4) no
C19 C14 C15 C16 179.3(3) no
C14 C15 C16 C17 -0.3(4) no
C14 C15 C16 C20 178.2(3) no
C15 C16 C17 C18 0.6(4) no
C20 C16 C17 C18 -177.9(3) no
C16 C17 C18 C13 -0.2(4) no
C16 C17 C18 C21 -177.1(2) no
C5 C22 C23 C24 -179.88(18) no
C5 C22 C23 C28 -2.9(3) no
C5 C22 C27 C26 -179.03(18) no
C5 C22 C27 C30 3.5(3) no
C23 C22 C27 C26 2.4(3) no
C23 C22 C27 C30 -175.03(18) no
C27 C22 C23 C24 -1.3(4) no
C27 C22 C23 C28 175.62(18) no
C22 C23 C24 C25 -0.4(4) no
C28 C23 C24 C25 -177.5(2) no
C23 C24 C25 C26 1.0(4) no
C23 C24 C25 C29 179.93(19) no
C24 C25 C26 C27 0.1(4) no
C29 C25 C26 C27 -178.8(2) no
C25 C26 C27 C22 -1.8(4) no
C25 C26 C27 C30 175.68(19) no
C9 C31 C32 C33 179.00(18) no
C9 C31 C32 C37 -3.1(4) no
C9 C31 C36 C35 -179.48(18) no
C9 C31 C36 C39 0.7(4) no
C32 C31 C36 C35 0.1(4) no
C32 C31 C36 C39 -179.69(19) no
C36 C31 C32 C33 -0.6(4) no
C36 C31 C32 C37 177.31(19) no
C31 C32 C33 C34 -0.2(4) no
C37 C32 C33 C34 -178.1(2) no
C32 C33 C34 C35 1.4(4) no
C32 C33 C34 C38 -179.2(2) no
C33 C34 C35 C36 -1.9(4) no
C38 C34 C35 C36 178.6(3) no
C34 C35 C36 C31 1.2(4) no
C34 C35 C36 C39 -179.0(3) no
P1 C40 C41 C42 -172.69(14) no
P1 C40 C45 C44 172.57(14) no
C41 C40 C45 C44 -0.4(4) no
C45 C40 C41 C42 0.8(4) no
C40 C41 C42 C43 0.2(4) no
C41 C42 C43 C44 -1.5(4) no
C42 C43 C44 C45 1.9(4) no
C43 C44 C45 C40 -0.9(4) no
P1 C46 C47 C48 -176.48(18) no
P1 C46 C51 C50 176.10(18) no
C47 C46 C51 C50 0.1(4) no
C51 C46 C47 C48 -0.5(4) no
C46 C47 C48 C49 0.3(5) no
C47 C48 C49 C50 0.5(5) no
C48 C49 C50 C51 -0.9(5) no
C49 C50 C51 C46 0.7(5) no
P1 C52 C53 C54 173.54(13) no
P1 C52 C57 C56 -173.44(13) no
C53 C52 C57 C56 0.9(3) no
C57 C52 C53 C54 -0.6(3) no
C52 C53 C54 C55 0.1(3) no
C53 C54 C55 C56 0.2(3) no
C54 C55 C56 C57 0.1(3) no
C55 C56 C57 C52 -0.6(3) no
